data_4065822
loop_
_publ_author_name
'Ito, Masato'
'Tejima, Noriko'
'Yamamura, Masahiro'
'Endo, Yoshinori'
'Ikariya, Takao'

_publ_section_title
;
 Synthesis and Structure of Protic Amine Tethered Rhodium(III)
 Peralkylcyclopentadienyl Complexes
;
_journal_issue 8
_journal_name_full Organometallics
_journal_page_first 1886
_journal_paper_doi 10.1021/om100151m
_journal_volume 29
_journal_year 2010
_chemical_formula_moiety 'C39 H46 Cl2 F12 N6 O8 Rh2 S4 '
_chemical_formula_sum 'C19.5 H23 Cl F6 N3 O4 Rh S2'
_chemical_formula_weight 679.88
_space_group_IT_number 14
_symmetry_cell_setting monoclinic
_symmetry_Int_Tables_number 14
_symmetry_space_group_name_Hall '-P 2yab'
_symmetry_space_group_name_H-M 'P 1 21/a 1'
_cell_angle_alpha 90.0000
_cell_angle_beta 104.503(4)
_cell_angle_gamma 90.0000
_cell_formula_units_Z 8
_cell_length_a 16.135(5)
_cell_length_b 17.906(6)
_cell_length_c 17.808(6)
_cell_measurement_reflns_used 10583
_cell_measurement_temperature 193.1
_cell_measurement_theta_max 27.5
_cell_measurement_theta_min 3.1
_cell_volume 4981(3)
_computing_cell_refinement CrystalClear
_computing_data_collection CrystalClear
_computing_data_reduction CrystalStructure
_computing_publication_material 'CrystalStructure 3.8'
_computing_structure_refinement CRYSTALS
_computing_structure_solution SIR92
_diffrn_ambient_temperature 193
_diffrn_detector_area_resol_mean 7.31
_diffrn_measured_fraction_theta_full 0.992
_diffrn_measured_fraction_theta_max 0.994
_diffrn_measurement_device_type 'Rigaku Saturn'
_diffrn_measurement_method \w
_diffrn_radiation_type 'Mo K\a'
_diffrn_radiation_wavelength 0.71070
_diffrn_reflns_av_R_equivalents 0.061
_diffrn_reflns_limit_h_max 20
_diffrn_reflns_limit_h_min -20
_diffrn_reflns_limit_k_max 23
_diffrn_reflns_limit_k_min -23
_diffrn_reflns_limit_l_max 23
_diffrn_reflns_limit_l_min -23
_diffrn_reflns_number 52405
_diffrn_reflns_theta_full 27.50
_diffrn_reflns_theta_max 27.48
_exptl_absorpt_coefficient_mu 1.037
_exptl_absorpt_correction_T_max 0.813
_exptl_absorpt_correction_T_min 0.756
_exptl_absorpt_correction_type multi-scan
_exptl_absorpt_process_details 'Jacobson, R. (1998) Private communication'
_exptl_crystal_colour yellow
_exptl_crystal_density_diffrn 1.813
_exptl_crystal_density_method 'not measured'
_exptl_crystal_description block
_exptl_crystal_F_000 2728.00
_exptl_crystal_size_max 0.30
_exptl_crystal_size_mid 0.30
_exptl_crystal_size_min 0.20
_refine_diff_density_max 1.71
_refine_diff_density_min -1.33
_refine_ls_extinction_method none
_refine_ls_goodness_of_fit_ref 1.000
_refine_ls_hydrogen_treatment refall
_refine_ls_number_parameters 704
_refine_ls_number_reflns 11346
_refine_ls_R_factor_gt 0.0332
_refine_ls_shift/su_max 0.0000
_refine_ls_structure_factor_coef Fsqd
_refine_ls_weighting_details 'w = 1/[0.0008Fo^2^ + 0.2665\s(Fo^2^)]/(4Fo^2^)'
_refine_ls_weighting_scheme calc
_refine_ls_wR_factor_ref 0.1199
_reflns_number_gt 5945
_reflns_number_total 11346
_reflns_threshold_expression F^2^>2.0\s(F^2^)
_cod_data_source_file om100151m_si_002.cif
_cod_data_source_block '__18a'
_cod_original_formula_sum 'C39 H46 Cl2 F12 N6 O8 Rh2 S4 '
_cod_database_code 4065822

loop_
_symmetry_equiv_pos_site_id
_symmetry_equiv_pos_as_xyz
1 +X,+Y,+Z
2 1/2-X,1/2+Y,-Z
3 -X,-Y,-Z
4 1/2+X,1/2-Y,+Z

loop_
_atom_site_label
_atom_site_type_symbol
_atom_site_fract_x
_atom_site_fract_y
_atom_site_fract_z
_atom_site_U_iso_or_equiv
_atom_site_adp_type
_atom_site_occupancy
_atom_site_symmetry_multiplicity
_atom_site_calc_flag
_atom_site_refinement_flags
Rh(1) Rh 0.53265(2) 0.10269(2) 0.70031(2) 0.01977(8) Uani 1.00 1 d .
Rh(2) Rh 0.53466(2) 0.38874(2) 0.27313(2) 0.02162(8) Uani 1.00 1 d .
Cl(1) Cl 0.1722(2) 0.5862(2) 0.0629(2) 0.1621(14) Uani 1.00 1 d .
Cl(2) Cl 0.32585(15) 0.64721(17) 0.03194(13) 0.1040(8) Uani 1.00 1 d .
S(1) S 0.74011(7) 0.10628(7) 0.79098(7) 0.0298(2) Uani 1.00 1 d .
S(2) S 0.56743(8) 0.14811(7) 0.52962(6) 0.0277(2) Uani 1.00 1 d .
S(3) S 0.46575(8) 0.23290(7) 0.17547(7) 0.0309(3) Uani 1.00 1 d .
S(4) S 0.40024(8) 0.39763(7) 0.38767(7) 0.0295(3) Uani 1.00 1 d .
F(1) F 0.7756(3) 0.1929(2) 0.9150(2) 0.0943(15) Uani 1.00 1 d .
F(2) F 0.6977(2) 0.1004(3) 0.9236(2) 0.0948(16) Uani 1.00 1 d .
F(3) F 0.8288(2) 0.0847(2) 0.9336(2) 0.0859(14) Uani 1.00 1 d .
F(4) F 0.6945(2) 0.0991(2) 0.4745(2) 0.0632(11) Uani 1.00 1 d .
F(5) F 0.7029(2) 0.0655(2) 0.5916(2) 0.0647(12) Uani 1.00 1 d .
F(6) F 0.73244(19) 0.17728(19) 0.56613(19) 0.0518(10) Uani 1.00 1 d .
F(7) F 0.5015(2) 0.16058(18) 0.05960(19) 0.0531(10) Uani 1.00 1 d .
F(8) F 0.5562(2) 0.2700(2) 0.0762(2) 0.0614(11) Uani 1.00 1 d .
F(9) F 0.4226(2) 0.2567(2) 0.02397(18) 0.0644(11) Uani 1.00 1 d .
F(10) F 0.3588(2) 0.2871(2) 0.46870(19) 0.0584(11) Uani 1.00 1 d .
F(11) F 0.2698(2) 0.30217(18) 0.3578(2) 0.0538(10) Uani 1.00 1 d .
F(12) F 0.3921(2) 0.25184(17) 0.3646(2) 0.0510(10) Uani 1.00 1 d .
O(1) O 0.8165(2) 0.1336(2) 0.7730(2) 0.0453(11) Uani 1.00 1 d .
O(2) O 0.7229(2) 0.02745(18) 0.7870(2) 0.0396(10) Uani 1.00 1 d .
O(3) O 0.5210(2) 0.07983(19) 0.50641(19) 0.0362(9) Uani 1.00 1 d .
O(4) O 0.5573(2) 0.2075(2) 0.47446(19) 0.0435(10) Uani 1.00 1 d .
O(5) O 0.3932(2) 0.1840(2) 0.1647(2) 0.0428(10) Uani 1.00 1 d .
O(6) O 0.5467(2) 0.20862(19) 0.2233(2) 0.0397(10) Uani 1.00 1 d .
O(7) O 0.3356(2) 0.4472(2) 0.4003(2) 0.0417(10) Uani 1.00 1 d .
O(8) O 0.4811(2) 0.3951(2) 0.44429(19) 0.0376(9) Uani 1.00 1 d .
N(1) N 0.5727(2) -0.0000(2) 0.6592(2) 0.0271(10) Uani 1.00 1 d .
N(2) N 0.6567(2) 0.1505(2) 0.7524(2) 0.0244(9) Uani 1.00 1 d .
N(3) N 0.5593(2) 0.1722(2) 0.6119(2) 0.0234(9) Uani 1.00 1 d .
N(4) N 0.5888(2) 0.3064(2) 0.3575(2) 0.0295(10) Uani 1.00 1 d .
N(5) N 0.4480(2) 0.3154(2) 0.1944(2) 0.0258(9) Uani 1.00 1 d .
N(6) N 0.4158(2) 0.4009(2) 0.3050(2) 0.0291(10) Uani 1.00 1 d .
C(1) C 0.5349(3) -0.0630(2) 0.6945(2) 0.0339(13) Uani 1.00 1 d .
C(2) C 0.4417(3) -0.0451(2) 0.6918(3) 0.0356(13) Uani 1.00 1 d .
C(3) C 0.4329(2) 0.0347(2) 0.7165(2) 0.0276(12) Uani 1.00 1 d .
C(4) C 0.4766(2) 0.0661(2) 0.7904(2) 0.0278(12) Uani 1.00 1 d .
C(5) C 0.4658(2) 0.1463(2) 0.7836(2) 0.0285(12) Uani 1.00 1 d .
C(6) C 0.4189(2) 0.1636(2) 0.7077(2) 0.0295(12) Uani 1.00 1 d .
C(7) C 0.3976(2) 0.0945(2) 0.6645(2) 0.0284(12) Uani 1.00 1 d .
C(8) C 0.5161(3) 0.0231(3) 0.8625(2) 0.0408(15) Uani 1.00 1 d .
C(9) C 0.4995(3) 0.2019(3) 0.8464(3) 0.0458(16) Uani 1.00 1 d .
C(10) C 0.3943(3) 0.2401(2) 0.6747(3) 0.0430(16) Uani 1.00 1 d .
C(11) C 0.3451(3) 0.0880(3) 0.5829(3) 0.0431(15) Uani 1.00 1 d .
C(12) C 0.7614(3) 0.1227(3) 0.8961(3) 0.0464(16) Uani 1.00 1 d .
C(13) C 0.6801(3) 0.1213(2) 0.5405(2) 0.0337(13) Uani 1.00 1 d .
C(14) C 0.6604(2) 0.2243(2) 0.7220(2) 0.0246(11) Uani 1.00 1 d .
C(15) C 0.7086(3) 0.2833(2) 0.7611(3) 0.0321(13) Uani 1.00 1 d .
C(16) C 0.7037(3) 0.3532(2) 0.7258(3) 0.0388(14) Uani 1.00 1 d .
C(17) C 0.6498(3) 0.3651(2) 0.6539(3) 0.0404(15) Uani 1.00 1 d .
C(18) C 0.6008(3) 0.3075(2) 0.6146(3) 0.0333(13) Uani 1.00 1 d .
C(19) C 0.6069(2) 0.2367(2) 0.6481(2) 0.0253(11) Uani 1.00 1 d .
C(20) C 0.6601(3) 0.3418(2) 0.4153(2) 0.0349(13) Uani 1.00 1 d .
C(21) C 0.7146(3) 0.3904(2) 0.3760(2) 0.0355(13) Uani 1.00 1 d .
C(22) C 0.6575(2) 0.4334(2) 0.3097(2) 0.0276(11) Uani 1.00 1 d .
C(23) C 0.6438(2) 0.4113(2) 0.2297(2) 0.0294(12) Uani 1.00 1 d .
C(24) C 0.5738(3) 0.4568(2) 0.1864(2) 0.0282(12) Uani 1.00 1 d .
C(25) C 0.5458(3) 0.5042(2) 0.2382(2) 0.0292(12) Uani 1.00 1 d .
C(26) C 0.5978(2) 0.4903(2) 0.3161(2) 0.0279(12) Uani 1.00 1 d .
C(27) C 0.6983(3) 0.3576(3) 0.1984(3) 0.0404(15) Uani 1.00 1 d .
C(28) C 0.5358(3) 0.4544(3) 0.1005(2) 0.0444(16) Uani 1.00 1 d .
C(29) C 0.4764(3) 0.5614(2) 0.2170(3) 0.0478(17) Uani 1.00 1 d .
C(30) C 0.5917(3) 0.5323(2) 0.3871(3) 0.0390(14) Uani 1.00 1 d .
C(31) C 0.4873(3) 0.2311(3) 0.0786(3) 0.0393(15) Uani 1.00 1 d .
C(32) C 0.3522(3) 0.3046(2) 0.3947(3) 0.0373(14) Uani 1.00 1 d .
C(33) C 0.3614(2) 0.3434(2) 0.1798(2) 0.0298(12) Uani 1.00 1 d .
C(34) C 0.2972(3) 0.3296(3) 0.1137(3) 0.0407(15) Uani 1.00 1 d .
C(35) C 0.2167(3) 0.3613(4) 0.1054(3) 0.0549(18) Uani 1.00 1 d .
C(36) C 0.2012(3) 0.4082(3) 0.1617(3) 0.0504(17) Uani 1.00 1 d .
C(37) C 0.2648(3) 0.4234(3) 0.2275(3) 0.0413(15) Uani 1.00 1 d .
C(38) C 0.3452(2) 0.3908(2) 0.2377(2) 0.0303(12) Uani 1.00 1 d .
C(39) C 0.2354(6) 0.5871(8) 0.0067(9) 0.210(6) Uani 1.00 1 d .
H(1) H 0.5533 -0.0022 0.6043 0.034 Uiso 1.00 1 c R
H(2) H 0.6334 -0.0034 0.6739 0.034 Uiso 1.00 1 c R
H(3) H 0.5467 0.2889 0.3822 0.035 Uiso 1.00 1 c R
H(4) H 0.6098 0.2657 0.3333 0.035 Uiso 1.00 1 c R
H(5) H 0.5375 -0.1075 0.6662 0.041 Uiso 1.00 1 c R
H(6) H 0.5662 -0.0695 0.7468 0.041 Uiso 1.00 1 c R
H(7) H 0.4078 -0.0519 0.6404 0.043 Uiso 1.00 1 c R
H(8) H 0.4224 -0.0778 0.7258 0.043 Uiso 1.00 1 c R
H(9) H 0.5088 -0.0289 0.8522 0.050 Uiso 1.00 1 c R
H(10) H 0.4892 0.0365 0.9022 0.050 Uiso 1.00 1 c R
H(11) H 0.5755 0.0343 0.8788 0.050 Uiso 1.00 1 c R
H(12) H 0.5281 0.1766 0.8924 0.058 Uiso 1.00 1 c R
H(13) H 0.4533 0.2301 0.8559 0.058 Uiso 1.00 1 c R
H(14) H 0.5385 0.2345 0.8307 0.058 Uiso 1.00 1 c R
H(15) H 0.4181 0.2768 0.7124 0.054 Uiso 1.00 1 c R
H(16) H 0.3337 0.2446 0.6607 0.054 Uiso 1.00 1 c R
H(17) H 0.4156 0.2471 0.6300 0.054 Uiso 1.00 1 c R
H(18) H 0.3301 0.1365 0.5622 0.049 Uiso 1.00 1 c R
H(19) H 0.2945 0.0604 0.5820 0.049 Uiso 1.00 1 c R
H(20) H 0.3772 0.0629 0.5526 0.049 Uiso 1.00 1 c R
H(21) H 0.7446 0.2761 0.8117 0.039 Uiso 1.00 1 c R
H(22) H 0.7380 0.3930 0.7518 0.049 Uiso 1.00 1 c R
H(23) H 0.6462 0.4133 0.6310 0.052 Uiso 1.00 1 c R
H(24) H 0.5631 0.3160 0.5651 0.042 Uiso 1.00 1 c R
H(25) H 0.6372 0.3720 0.4491 0.041 Uiso 1.00 1 c R
H(26) H 0.6952 0.3039 0.4445 0.041 Uiso 1.00 1 c R
H(27) H 0.7469 0.4245 0.4128 0.041 Uiso 1.00 1 c R
H(28) H 0.7524 0.3595 0.3566 0.041 Uiso 1.00 1 c R
H(29) H 0.7439 0.3405 0.2396 0.052 Uiso 1.00 1 c R
H(30) H 0.7210 0.3821 0.1606 0.052 Uiso 1.00 1 c R
H(31) H 0.6645 0.3163 0.1752 0.052 Uiso 1.00 1 c R
H(32) H 0.5658 0.4188 0.0777 0.055 Uiso 1.00 1 c R
H(33) H 0.5403 0.5023 0.0789 0.055 Uiso 1.00 1 c R
H(34) H 0.4772 0.4405 0.0904 0.055 Uiso 1.00 1 c R
H(35) H 0.4510 0.5591 0.1628 0.058 Uiso 1.00 1 c R
H(36) H 0.4999 0.6097 0.2302 0.058 Uiso 1.00 1 c R
H(37) H 0.4341 0.5517 0.2445 0.058 Uiso 1.00 1 c R
H(38) H 0.5461 0.5673 0.3739 0.049 Uiso 1.00 1 c R
H(39) H 0.6439 0.5581 0.4079 0.049 Uiso 1.00 1 c R
H(40) H 0.5813 0.4983 0.4247 0.049 Uiso 1.00 1 c R
H(41) H 0.3080 0.2984 0.0740 0.049 Uiso 1.00 1 c R
H(42) H 0.1721 0.3505 0.0607 0.064 Uiso 1.00 1 c R
H(43) H 0.1463 0.4302 0.1551 0.061 Uiso 1.00 1 c R
H(44) H 0.2538 0.4561 0.2660 0.051 Uiso 1.00 1 c R
H(45) H 0.2560 0.5377 0.0044 0.249 Uiso 1.00 1 c R
H(46) H 0.2027 0.6016 -0.0433 0.249 Uiso 1.00 1 c R

loop_
_atom_site_aniso_label
_atom_site_aniso_U_11
_atom_site_aniso_U_22
_atom_site_aniso_U_33
_atom_site_aniso_U_12
_atom_site_aniso_U_13
_atom_site_aniso_U_23
Rh(1) 0.02136(17) 0.01858(16) 0.02072(17) 0.00132(14) 0.00779(13) 0.00207(13)
Rh(2) 0.02009(17) 0.02211(18) 0.02416(18) -0.00114(14) 0.00837(13) 0.00460(14)
Cl(1) 0.114(2) 0.209(3) 0.153(2) -0.051(2) 0.015(2) 0.084(2)
Cl(2) 0.0931(16) 0.154(2) 0.0711(13) -0.0088(16) 0.0327(12) -0.0079(14)
S(1) 0.0245(5) 0.0296(6) 0.0347(6) 0.0037(4) 0.0061(4) 0.0032(5)
S(2) 0.0316(6) 0.0301(6) 0.0223(5) -0.0043(4) 0.0087(4) 0.0024(4)
S(3) 0.0334(6) 0.0271(5) 0.0307(6) -0.0014(5) 0.0049(5) 0.0035(4)
S(4) 0.0328(6) 0.0289(6) 0.0321(6) -0.0043(5) 0.0181(5) -0.0015(5)
F(1) 0.155(4) 0.061(2) 0.044(2) -0.011(2) -0.020(2) -0.0102(19)
F(2) 0.073(2) 0.179(5) 0.0326(19) -0.031(3) 0.0143(18) -0.004(2)
F(3) 0.074(2) 0.108(3) 0.057(2) 0.029(2) -0.021(2) 0.016(2)
F(4) 0.055(2) 0.091(2) 0.055(2) -0.0215(19) 0.0353(17) -0.039(2)
F(5) 0.046(2) 0.063(2) 0.095(2) 0.0248(17) 0.0372(19) 0.030(2)
F(6) 0.0367(17) 0.056(2) 0.066(2) -0.0145(15) 0.0184(15) -0.0246(17)
F(7) 0.058(2) 0.0448(19) 0.056(2) 0.0058(16) 0.0129(16) -0.0149(16)
F(8) 0.069(2) 0.063(2) 0.063(2) -0.0164(19) 0.0372(19) -0.0130(18)
F(9) 0.067(2) 0.095(2) 0.0309(17) 0.034(2) 0.0111(16) 0.0092(17)
F(10) 0.074(2) 0.060(2) 0.048(2) -0.0131(18) 0.0272(18) 0.0174(17)
F(11) 0.0375(18) 0.0451(19) 0.079(2) -0.0108(14) 0.0152(16) 0.0113(17)
F(12) 0.058(2) 0.0312(16) 0.069(2) 0.0012(14) 0.0263(17) -0.0022(15)
O(1) 0.0253(18) 0.046(2) 0.069(2) 0.0056(16) 0.0206(17) 0.0109(19)
O(2) 0.040(2) 0.0258(17) 0.050(2) 0.0095(15) 0.0057(16) 0.0075(15)
O(3) 0.042(2) 0.040(2) 0.0277(17) -0.0124(16) 0.0118(15) -0.0039(15)
O(4) 0.057(2) 0.048(2) 0.0266(18) -0.0041(19) 0.0116(16) 0.0132(16)
O(5) 0.045(2) 0.037(2) 0.044(2) -0.0142(17) 0.0066(17) 0.0019(16)
O(6) 0.040(2) 0.0305(18) 0.042(2) 0.0091(15) -0.0018(16) 0.0004(15)
O(7) 0.046(2) 0.0367(19) 0.051(2) 0.0049(17) 0.0279(18) -0.0023(17)
O(8) 0.0371(19) 0.048(2) 0.0290(17) -0.0089(17) 0.0106(14) -0.0054(16)
N(1) 0.034(2) 0.0215(19) 0.028(2) 0.0008(16) 0.0126(17) -0.0002(15)
N(2) 0.0249(19) 0.0198(18) 0.029(2) 0.0012(15) 0.0074(15) -0.0001(15)
N(3) 0.0284(19) 0.0216(18) 0.0218(18) 0.0000(15) 0.0092(15) 0.0012(14)
N(4) 0.031(2) 0.028(2) 0.029(2) -0.0029(16) 0.0069(16) 0.0084(16)
N(5) 0.0232(19) 0.027(2) 0.027(2) 0.0013(15) 0.0064(15) 0.0001(16)
N(6) 0.0248(19) 0.034(2) 0.030(2) -0.0015(17) 0.0102(16) 0.0004(17)
C(1) 0.047(3) 0.025(2) 0.031(2) 0.001(2) 0.012(2) 0.001(2)
C(2) 0.045(3) 0.025(2) 0.037(2) -0.012(2) 0.010(2) 0.004(2)
C(3) 0.025(2) 0.026(2) 0.033(2) -0.0072(18) 0.0106(19) 0.0011(19)
C(4) 0.029(2) 0.032(2) 0.026(2) -0.003(2) 0.0133(19) 0.0026(19)
C(5) 0.029(2) 0.032(2) 0.032(2) -0.000(2) 0.021(2) -0.002(2)
C(6) 0.024(2) 0.033(2) 0.035(2) 0.0084(19) 0.015(2) 0.005(2)
C(7) 0.019(2) 0.036(2) 0.032(2) 0.0004(19) 0.0090(18) 0.004(2)
C(8) 0.045(3) 0.047(3) 0.031(2) -0.004(2) 0.012(2) 0.008(2)
C(9) 0.060(3) 0.045(3) 0.039(3) -0.004(2) 0.024(2) -0.008(2)
C(10) 0.046(3) 0.035(2) 0.055(3) 0.016(2) 0.024(2) 0.009(2)
C(11) 0.033(2) 0.050(3) 0.039(2) -0.000(2) -0.004(2) 0.003(2)
C(12) 0.043(3) 0.054(3) 0.033(2) -0.005(2) -0.007(2) 0.007(2)
C(13) 0.033(2) 0.037(2) 0.035(2) -0.007(2) 0.017(2) -0.005(2)
C(14) 0.023(2) 0.022(2) 0.032(2) 0.0014(17) 0.0127(18) -0.0025(18)
C(15) 0.030(2) 0.026(2) 0.041(2) -0.001(2) 0.012(2) -0.003(2)
C(16) 0.038(2) 0.024(2) 0.060(3) -0.006(2) 0.024(2) -0.010(2)
C(17) 0.048(3) 0.022(2) 0.060(3) 0.002(2) 0.031(2) 0.001(2)
C(18) 0.041(2) 0.025(2) 0.039(2) 0.007(2) 0.018(2) 0.005(2)
C(19) 0.027(2) 0.020(2) 0.032(2) 0.0029(17) 0.0144(19) -0.0008(18)
C(20) 0.031(2) 0.038(2) 0.033(2) -0.002(2) 0.002(2) 0.006(2)
C(21) 0.028(2) 0.033(2) 0.041(2) -0.001(2) 0.001(2) 0.007(2)
C(22) 0.018(2) 0.030(2) 0.035(2) -0.0063(18) 0.0089(18) 0.005(2)
C(23) 0.026(2) 0.028(2) 0.039(2) -0.0039(18) 0.016(2) 0.007(2)
C(24) 0.032(2) 0.028(2) 0.027(2) -0.0009(19) 0.0124(19) 0.0100(19)
C(25) 0.028(2) 0.021(2) 0.042(2) -0.0015(18) 0.015(2) 0.0057(19)
C(26) 0.024(2) 0.025(2) 0.037(2) -0.0064(18) 0.0119(19) 0.0031(19)
C(27) 0.033(2) 0.041(3) 0.055(3) 0.003(2) 0.025(2) 0.002(2)
C(28) 0.056(3) 0.050(3) 0.031(2) 0.000(2) 0.018(2) 0.012(2)
C(29) 0.042(3) 0.033(2) 0.070(4) 0.010(2) 0.016(2) 0.013(2)
C(30) 0.039(2) 0.036(2) 0.046(3) -0.004(2) 0.018(2) -0.006(2)
C(31) 0.041(3) 0.038(2) 0.041(3) 0.004(2) 0.014(2) -0.002(2)
C(32) 0.039(2) 0.037(2) 0.040(3) -0.003(2) 0.016(2) 0.006(2)
C(33) 0.022(2) 0.039(2) 0.028(2) 0.0010(19) 0.0060(18) 0.011(2)
C(34) 0.030(2) 0.059(3) 0.033(2) 0.002(2) 0.009(2) 0.002(2)
C(35) 0.028(2) 0.092(5) 0.040(3) 0.002(3) 0.001(2) 0.011(3)
C(36) 0.026(2) 0.074(4) 0.053(3) 0.016(2) 0.013(2) 0.017(3)
C(37) 0.029(2) 0.054(3) 0.047(3) 0.010(2) 0.019(2) 0.009(2)
C(38) 0.025(2) 0.037(2) 0.031(2) -0.001(2) 0.0124(19) 0.009(2)
C(39) 0.075(7) 0.267(16) 0.280(17) -0.014(9) 0.028(9) -0.216(14)

loop_
_atom_type_symbol
_atom_type_description
_atom_type_scat_dispersion_real
_atom_type_scat_dispersion_imag
_atom_type_scat_source
C C 0.003 0.002
;
International Tables for Crystallography
(1992, Vol. C, Tables 4.2.6.8 and 6.1.1.4)
;
H H 0.000 0.000
;
International Tables for Crystallography
(1992, Vol. C, Table 6.1.1.4)
;
F F 0.017 0.010
;
International Tables for Crystallography
(1992, Vol. C, Tables 4.2.6.8 and 6.1.1.4)
;
N N 0.006 0.003
;
International Tables for Crystallography
(1992, Vol. C, Tables 4.2.6.8 and 6.1.1.4)
;
O O 0.011 0.006
;
International Tables for Crystallography
(1992, Vol. C, Tables 4.2.6.8 and 6.1.1.4)
;
Rh Rh -1.118 0.919
;
International Tables for Crystallography
(1992, Vol. C, Tables 4.2.6.8 and 6.1.1.4)
;
S S 0.125 0.123
;
International Tables for Crystallography
(1992, Vol. C, Tables 4.2.6.8 and 6.1.1.4)
;
Cl Cl 0.148 0.159
;
International Tables for Crystallography
(1992, Vol. C, Tables 4.2.6.8 and 6.1.1.4)
;

loop_
_geom_angle_atom_site_label_1
_geom_angle_atom_site_label_2
_geom_angle_atom_site_label_3
_geom_angle
_geom_angle_publ_flag
N(1) Rh(1) N(2) 99.28(14) yes
N(1) Rh(1) N(3) 96.64(15) yes
N(1) Rh(1) C(3) 81.66(17) yes
N(1) Rh(1) C(4) 102.40(17) yes
N(1) Rh(1) C(5) 141.49(17) yes
N(1) Rh(1) C(6) 141.85(15) yes
N(1) Rh(1) C(7) 102.35(16) yes
N(2) Rh(1) N(3) 75.50(13) yes
N(2) Rh(1) C(3) 146.31(15) yes
N(2) Rh(1) C(4) 108.67(15) yes
N(2) Rh(1) C(5) 97.36(15) yes
N(2) Rh(1) C(6) 118.83(15) yes
N(2) Rh(1) C(7) 158.37(16) yes
N(3) Rh(1) C(3) 138.11(14) yes
N(3) Rh(1) C(4) 159.40(16) yes
N(3) Rh(1) C(5) 121.14(16) yes
N(3) Rh(1) C(6) 94.68(16) yes
N(3) Rh(1) C(7) 101.59(16) yes
C(3) Rh(1) C(4) 39.91(17) yes
C(3) Rh(1) C(5) 65.67(18) yes
C(3) Rh(1) C(6) 65.95(18) yes
C(3) Rh(1) C(7) 39.89(17) yes
C(4) Rh(1) C(5) 39.16(18) yes
C(4) Rh(1) C(6) 65.38(18) yes
C(4) Rh(1) C(7) 66.82(17) yes
C(5) Rh(1) C(6) 37.77(16) yes
C(5) Rh(1) C(7) 65.37(17) yes
C(6) Rh(1) C(7) 39.57(17) yes
N(4) Rh(2) N(5) 96.97(13) yes
N(4) Rh(2) N(6) 96.90(15) yes
N(4) Rh(2) C(22) 81.65(16) yes
N(4) Rh(2) C(23) 99.02(16) yes
N(4) Rh(2) C(24) 138.22(16) yes
N(4) Rh(2) C(25) 144.02(15) yes
N(4) Rh(2) C(26) 105.24(15) yes
N(5) Rh(2) N(6) 75.93(14) yes
N(5) Rh(2) C(22) 147.83(17) yes
N(5) Rh(2) C(23) 109.82(16) yes
N(5) Rh(2) C(24) 97.77(15) yes
N(5) Rh(2) C(25) 118.56(15) yes
N(5) Rh(2) C(26) 157.78(15) yes
N(6) Rh(2) C(22) 136.24(17) yes
N(6) Rh(2) C(23) 162.19(16) yes
N(6) Rh(2) C(24) 124.58(16) yes
N(6) Rh(2) C(25) 97.03(17) yes
N(6) Rh(2) C(26) 101.38(17) yes
C(22) Rh(2) C(23) 39.97(18) yes
C(22) Rh(2) C(24) 65.55(17) yes
C(22) Rh(2) C(25) 65.51(17) yes
C(22) Rh(2) C(26) 39.54(17) yes
C(23) Rh(2) C(24) 39.22(17) yes
C(23) Rh(2) C(25) 65.29(18) yes
C(23) Rh(2) C(26) 66.69(18) yes
C(24) Rh(2) C(25) 37.71(19) yes
C(24) Rh(2) C(26) 65.18(18) yes
C(25) Rh(2) C(26) 39.32(16) yes
O(1) S(1) O(2) 119.3(2) yes
O(1) S(1) N(2) 115.0(2) yes
O(1) S(1) C(12) 102.8(2) yes
O(2) S(1) N(2) 109.94(19) yes
O(2) S(1) C(12) 101.1(2) yes
N(2) S(1) C(12) 106.6(2) yes
O(3) S(2) O(4) 118.24(19) yes
O(3) S(2) N(3) 110.1(2) yes
O(3) S(2) C(13) 103.7(2) yes
O(4) S(2) N(3) 114.6(2) yes
O(4) S(2) C(13) 101.9(2) yes
N(3) S(2) C(13) 106.6(2) yes
O(5) S(3) O(6) 119.0(2) yes
O(5) S(3) N(5) 114.8(2) yes
O(5) S(3) C(31) 101.7(2) yes
O(6) S(3) N(5) 110.36(19) yes
O(6) S(3) C(31) 101.2(2) yes
N(5) S(3) C(31) 107.9(2) yes
O(7) S(4) O(8) 118.6(2) yes
O(7) S(4) N(6) 115.0(2) yes
O(7) S(4) C(32) 102.4(2) yes
O(8) S(4) N(6) 109.4(2) yes
O(8) S(4) C(32) 104.2(2) yes
N(6) S(4) C(32) 105.5(2) yes
Rh(1) N(1) C(1) 108.4(3) yes
Rh(1) N(2) S(1) 126.2(2) yes
Rh(1) N(2) C(14) 109.0(2) yes
S(1) N(2) C(14) 121.2(3) yes
Rh(1) N(3) S(2) 127.5(2) yes
Rh(1) N(3) C(19) 108.7(2) yes
S(2) N(3) C(19) 118.6(3) yes
Rh(2) N(4) C(20) 107.7(2) yes
Rh(2) N(5) S(3) 126.34(19) yes
Rh(2) N(5) C(33) 110.2(2) yes
S(3) N(5) C(33) 120.8(3) yes
Rh(2) N(6) S(4) 127.91(19) yes
Rh(2) N(6) C(38) 109.8(3) yes
S(4) N(6) C(38) 120.0(3) yes
N(1) C(1) C(2) 109.4(3) yes
C(1) C(2) C(3) 110.6(3) yes
Rh(1) C(3) C(2) 112.3(3) yes
Rh(1) C(3) C(4) 71.4(2) yes
Rh(1) C(3) C(7) 70.9(2) yes
C(2) C(3) C(4) 125.0(3) yes
C(2) C(3) C(7) 124.7(4) yes
C(4) C(3) C(7) 108.7(3) yes
Rh(1) C(4) C(3) 68.7(2) yes
Rh(1) C(4) C(5) 72.4(2) yes
Rh(1) C(4) C(8) 129.3(3) yes
C(3) C(4) C(5) 106.9(3) yes
C(3) C(4) C(8) 126.0(4) yes
C(5) C(4) C(8) 126.8(4) yes
Rh(1) C(5) C(4) 68.4(2) yes
Rh(1) C(5) C(6) 70.4(2) yes
Rh(1) C(5) C(9) 126.7(3) yes
C(4) C(5) C(6) 108.8(3) yes
C(4) C(5) C(9) 125.9(4) yes
C(6) C(5) C(9) 125.4(4) yes
Rh(1) C(6) C(5) 71.8(2) yes
Rh(1) C(6) C(7) 68.3(2) yes
Rh(1) C(6) C(10) 125.3(3) yes
C(5) C(6) C(7) 108.7(4) yes
C(5) C(6) C(10) 126.9(4) yes
C(7) C(6) C(10) 124.4(4) yes
Rh(1) C(7) C(3) 69.2(2) yes
Rh(1) C(7) C(6) 72.1(2) yes
Rh(1) C(7) C(11) 126.1(3) yes
C(3) C(7) C(6) 107.0(3) yes
C(3) C(7) C(11) 127.3(4) yes
C(6) C(7) C(11) 125.7(4) yes
S(1) C(12) F(1) 113.1(4) yes
S(1) C(12) F(2) 111.6(3) yes
S(1) C(12) F(3) 110.8(4) yes
F(1) C(12) F(2) 107.5(5) yes
F(1) C(12) F(3) 107.3(4) yes
F(2) C(12) F(3) 106.2(5) yes
S(2) C(13) F(4) 112.1(3) yes
S(2) C(13) F(5) 111.2(3) yes
S(2) C(13) F(6) 111.6(3) yes
F(4) C(13) F(5) 107.5(4) yes
F(4) C(13) F(6) 107.4(4) yes
F(5) C(13) F(6) 106.8(3) yes
N(2) C(14) C(15) 125.6(3) yes
N(2) C(14) C(19) 115.2(3) yes
C(15) C(14) C(19) 119.1(4) yes
C(14) C(15) C(16) 119.6(4) yes
C(15) C(16) C(17) 120.8(4) yes
C(16) C(17) C(18) 120.4(4) yes
C(17) C(18) C(19) 119.6(4) yes
N(3) C(19) C(14) 115.3(3) yes
N(3) C(19) C(18) 124.3(3) yes
C(14) C(19) C(18) 120.5(3) yes
N(4) C(20) C(21) 111.2(3) yes
C(20) C(21) C(22) 109.9(3) yes
Rh(2) C(22) C(21) 113.2(3) yes
Rh(2) C(22) C(23) 71.7(2) yes
Rh(2) C(22) C(26) 72.0(2) yes
C(21) C(22) C(23) 123.1(4) yes
C(21) C(22) C(26) 126.3(4) yes
C(23) C(22) C(26) 109.5(3) yes
Rh(2) C(23) C(22) 68.3(2) yes
Rh(2) C(23) C(24) 72.3(2) yes
Rh(2) C(23) C(27) 128.9(3) yes
C(22) C(23) C(24) 106.2(4) yes
C(22) C(23) C(27) 125.6(3) yes
C(24) C(23) C(27) 127.9(4) yes
Rh(2) C(24) C(23) 68.5(2) yes
Rh(2) C(24) C(25) 71.1(2) yes
Rh(2) C(24) C(28) 126.1(3) yes
C(23) C(24) C(25) 109.0(3) yes
C(23) C(24) C(28) 126.3(4) yes
C(25) C(24) C(28) 124.7(4) yes
Rh(2) C(25) C(24) 71.2(2) yes
Rh(2) C(25) C(26) 68.5(2) yes
Rh(2) C(25) C(29) 127.7(3) yes
C(24) C(25) C(26) 108.6(3) yes
C(24) C(25) C(29) 126.2(4) yes
C(26) C(25) C(29) 125.2(4) yes
Rh(2) C(26) C(22) 68.5(2) yes
Rh(2) C(26) C(25) 72.2(2) yes
Rh(2) C(26) C(30) 127.3(3) yes
C(22) C(26) C(25) 106.7(4) yes
C(22) C(26) C(30) 128.0(3) yes
C(25) C(26) C(30) 125.2(4) yes
S(3) C(31) F(7) 109.6(3) yes
S(3) C(31) F(8) 112.2(3) yes
S(3) C(31) F(9) 112.6(4) yes
F(7) C(31) F(8) 106.9(4) yes
F(7) C(31) F(9) 107.2(4) yes
F(8) C(31) F(9) 108.1(4) yes
S(4) C(32) F(10) 110.3(3) yes
S(4) C(32) F(11) 112.3(3) yes
S(4) C(32) F(12) 111.0(3) yes
F(10) C(32) F(11) 107.6(4) yes
F(10) C(32) F(12) 107.7(4) yes
F(11) C(32) F(12) 107.6(4) yes
N(5) C(33) C(34) 125.2(4) yes
N(5) C(33) C(38) 115.1(3) yes
C(34) C(33) C(38) 119.6(4) yes
C(33) C(34) C(35) 119.9(5) yes
C(34) C(35) C(36) 120.4(4) yes
C(35) C(36) C(37) 120.5(5) yes
C(36) C(37) C(38) 119.9(5) yes
N(6) C(38) C(33) 115.5(4) yes
N(6) C(38) C(37) 124.8(4) yes
C(33) C(38) C(37) 119.6(4) yes
Cl(1) C(39) Cl(2) 117.4(9) yes
Rh(1) N(1) H(1) 109.7 no
Rh(1) N(1) H(2) 109.7 no
C(1) N(1) H(1) 109.7 no
C(1) N(1) H(2) 109.8 no
H(1) N(1) H(2) 109.5 no
Rh(2) N(4) H(3) 109.9 no
Rh(2) N(4) H(4) 109.9 no
C(20) N(4) H(3) 109.9 no
C(20) N(4) H(4) 109.9 no
H(3) N(4) H(4) 109.5 no
N(1) C(1) H(5) 109.5 no
N(1) C(1) H(6) 109.5 no
C(2) C(1) H(5) 109.5 no
C(2) C(1) H(6) 109.5 no
H(5) C(1) H(6) 109.5 no
C(1) C(2) H(7) 109.2 no
C(1) C(2) H(8) 109.2 no
C(3) C(2) H(7) 109.2 no
C(3) C(2) H(8) 109.2 no
H(7) C(2) H(8) 109.5 no
C(4) C(8) H(9) 109.5 no
C(4) C(8) H(10) 109.5 no
C(4) C(8) H(11) 109.5 no
H(9) C(8) H(10) 109.5 no
H(9) C(8) H(11) 109.5 no
H(10) C(8) H(11) 109.5 no
C(5) C(9) H(12) 109.5 no
C(5) C(9) H(13) 109.5 no
C(5) C(9) H(14) 109.5 no
H(12) C(9) H(13) 109.5 no
H(12) C(9) H(14) 109.5 no
H(13) C(9) H(14) 109.5 no
C(6) C(10) H(15) 109.5 no
C(6) C(10) H(16) 109.5 no
C(6) C(10) H(17) 109.5 no
H(15) C(10) H(16) 109.5 no
H(15) C(10) H(17) 109.5 no
H(16) C(10) H(17) 109.5 no
C(7) C(11) H(18) 109.5 no
C(7) C(11) H(19) 109.5 no
C(7) C(11) H(20) 109.5 no
H(18) C(11) H(19) 109.5 no
H(18) C(11) H(20) 109.5 no
H(19) C(11) H(20) 109.5 no
C(14) C(15) H(21) 120.2 no
C(16) C(15) H(21) 120.2 no
C(15) C(16) H(22) 119.6 no
C(17) C(16) H(22) 119.6 no
C(16) C(17) H(23) 119.8 no
C(18) C(17) H(23) 119.8 no
C(17) C(18) H(24) 120.2 no
C(19) C(18) H(24) 120.2 no
N(4) C(20) H(25) 109.0 no
N(4) C(20) H(26) 109.0 no
C(21) C(20) H(25) 109.0 no
C(21) C(20) H(26) 109.0 no
H(25) C(20) H(26) 109.5 no
C(20) C(21) H(27) 109.4 no
C(20) C(21) H(28) 109.4 no
C(22) C(21) H(27) 109.4 no
C(22) C(21) H(28) 109.4 no
H(27) C(21) H(28) 109.5 no
C(23) C(27) H(29) 109.5 no
C(23) C(27) H(30) 109.5 no
C(23) C(27) H(31) 109.5 no
H(29) C(27) H(30) 109.5 no
H(29) C(27) H(31) 109.5 no
H(30) C(27) H(31) 109.5 no
C(24) C(28) H(32) 109.5 no
C(24) C(28) H(33) 109.5 no
C(24) C(28) H(34) 109.5 no
H(32) C(28) H(33) 109.5 no
H(32) C(28) H(34) 109.5 no
H(33) C(28) H(34) 109.5 no
C(25) C(29) H(35) 109.5 no
C(25) C(29) H(36) 109.5 no
C(25) C(29) H(37) 109.5 no
H(35) C(29) H(36) 109.5 no
H(35) C(29) H(37) 109.5 no
H(36) C(29) H(37) 109.5 no
C(26) C(30) H(38) 109.5 no
C(26) C(30) H(39) 109.5 no
C(26) C(30) H(40) 109.5 no
H(38) C(30) H(39) 109.5 no
H(38) C(30) H(40) 109.5 no
H(39) C(30) H(40) 109.5 no
C(33) C(34) H(41) 120.1 no
C(35) C(34) H(41) 120.1 no
C(34) C(35) H(42) 119.8 no
C(36) C(35) H(42) 119.8 no
C(35) C(36) H(43) 119.8 no
C(37) C(36) H(43) 119.8 no
C(36) C(37) H(44) 120.0 no
C(38) C(37) H(44) 120.0 no
Cl(1) C(39) H(45) 107.5 no
Cl(1) C(39) H(46) 107.4 no
Cl(2) C(39) H(45) 107.5 no
Cl(2) C(39) H(46) 107.4 no
H(45) C(39) H(46) 109.5 no

loop_
_geom_bond_atom_site_label_1
_geom_bond_atom_site_label_2
_geom_bond_distance
_geom_bond_publ_flag
Rh(1) N(1) 2.138(3) yes
Rh(1) N(2) 2.161(3) yes
Rh(1) N(3) 2.134(3) yes
Rh(1) C(3) 2.094(4) yes
Rh(1) C(4) 2.131(5) yes
Rh(1) C(5) 2.185(5) yes
Rh(1) C(6) 2.167(4) yes
Rh(1) C(7) 2.117(4) yes
Rh(2) N(4) 2.130(3) yes
Rh(2) N(5) 2.160(3) yes
Rh(2) N(6) 2.143(4) yes
Rh(2) C(22) 2.085(4) yes
Rh(2) C(23) 2.131(5) yes
Rh(2) C(24) 2.181(5) yes
Rh(2) C(25) 2.180(4) yes
Rh(2) C(26) 2.131(4) yes
Cl(1) C(39) 1.597(15) yes
Cl(2) C(39) 1.778(12) yes
S(1) O(1) 1.435(4) yes
S(1) O(2) 1.437(3) yes
S(1) N(2) 1.564(3) yes
S(1) C(12) 1.840(5) yes
S(2) O(3) 1.439(3) yes
S(2) O(4) 1.430(3) yes
S(2) N(3) 1.565(3) yes
S(2) C(13) 1.842(5) yes
S(3) O(5) 1.436(3) yes
S(3) O(6) 1.437(3) yes
S(3) N(5) 1.558(4) yes
S(3) C(31) 1.844(6) yes
S(4) O(7) 1.430(4) yes
S(4) O(8) 1.435(3) yes
S(4) N(6) 1.555(4) yes
S(4) C(32) 1.854(5) yes
F(1) C(12) 1.306(7) yes
F(2) C(12) 1.307(8) yes
F(3) C(12) 1.315(6) yes
F(4) C(13) 1.315(6) yes
F(5) C(13) 1.339(6) yes
F(6) C(13) 1.317(5) yes
F(7) C(31) 1.342(6) yes
F(8) C(31) 1.321(6) yes
F(9) C(31) 1.319(5) yes
F(10) C(32) 1.333(6) yes
F(11) C(32) 1.328(5) yes
F(12) C(32) 1.330(6) yes
N(1) C(1) 1.493(6) yes
N(2) C(14) 1.436(5) yes
N(3) C(19) 1.445(5) yes
N(4) C(20) 1.481(5) yes
N(5) C(33) 1.444(5) yes
N(6) C(38) 1.443(5) yes
C(1) C(2) 1.526(7) yes
C(2) C(3) 1.511(6) yes
C(3) C(4) 1.443(6) yes
C(3) C(7) 1.437(6) yes
C(4) C(5) 1.447(6) yes
C(4) C(8) 1.496(6) yes
C(5) C(6) 1.409(6) yes
C(5) C(9) 1.494(7) yes
C(6) C(7) 1.451(6) yes
C(6) C(10) 1.504(6) yes
C(7) C(11) 1.493(6) yes
C(14) C(15) 1.391(6) yes
C(14) C(19) 1.399(5) yes
C(15) C(16) 1.393(6) yes
C(16) C(17) 1.372(7) yes
C(17) C(18) 1.378(6) yes
C(18) C(19) 1.394(6) yes
C(20) C(21) 1.525(7) yes
C(21) C(22) 1.513(6) yes
C(22) C(23) 1.441(6) yes
C(22) C(26) 1.427(6) yes
C(23) C(24) 1.448(6) yes
C(23) C(27) 1.501(7) yes
C(24) C(25) 1.409(7) yes
C(24) C(28) 1.499(6) yes
C(25) C(26) 1.451(6) yes
C(25) C(29) 1.494(6) yes
C(26) C(30) 1.496(7) yes
C(33) C(34) 1.382(6) yes
C(33) C(38) 1.410(7) yes
C(34) C(35) 1.392(7) yes
C(35) C(36) 1.377(9) yes
C(36) C(37) 1.378(7) yes
C(37) C(38) 1.393(7) yes
N(1) H(1) 0.950 no
N(1) H(2) 0.950 no
N(4) H(3) 0.950 no
N(4) H(4) 0.950 no
C(1) H(5) 0.950 no
C(1) H(6) 0.950 no
C(2) H(7) 0.950 no
C(2) H(8) 0.950 no
C(8) H(9) 0.950 no
C(8) H(10) 0.950 no
C(8) H(11) 0.950 no
C(9) H(12) 0.950 no
C(9) H(13) 0.950 no
C(9) H(14) 0.950 no
C(10) H(15) 0.950 no
C(10) H(16) 0.950 no
C(10) H(17) 0.950 no
C(11) H(18) 0.950 no
C(11) H(19) 0.950 no
C(11) H(20) 0.950 no
C(15) H(21) 0.950 no
C(16) H(22) 0.950 no
C(17) H(23) 0.950 no
C(18) H(24) 0.950 no
C(20) H(25) 0.950 no
C(20) H(26) 0.950 no
C(21) H(27) 0.950 no
C(21) H(28) 0.950 no
C(27) H(29) 0.950 no
C(27) H(30) 0.950 no
C(27) H(31) 0.950 no
C(28) H(32) 0.950 no
C(28) H(33) 0.950 no
C(28) H(34) 0.950 no
C(29) H(35) 0.950 no
C(29) H(36) 0.950 no
C(29) H(37) 0.950 no
C(30) H(38) 0.950 no
C(30) H(39) 0.950 no
C(30) H(40) 0.950 no
C(34) H(41) 0.950 no
C(35) H(42) 0.950 no
C(36) H(43) 0.950 no
C(37) H(44) 0.950 no
C(39) H(45) 0.950 no
C(39) H(46) 0.950 no

loop_
_geom_contact_atom_site_label_1
_geom_contact_atom_site_label_2
_geom_contact_distance
_geom_contact_site_symmetry_2
Cl(1) F(7) 3.365(4) 2_555
Cl(1) F(9) 3.587(5) 2_555
Cl(2) F(1) 3.543(5) 3_666
Cl(2) F(8) 3.371(4) 3_665
F(1) Cl(2) 3.543(5) 3_666
F(1) F(9) 2.810(5) 4_556
F(1) C(34) 3.491(6) 4_556
F(2) C(34) 3.590(6) 4_556
F(2) C(35) 3.249(7) 4_556
F(3) F(9) 3.424(5) 4_556
F(3) C(28) 3.354(7) 2_646
F(4) F(10) 3.366(5) 4_555
F(4) F(11) 3.191(5) 4_555
F(4) O(7) 3.021(5) 4_555
F(4) C(2) 3.357(5) 3_656
F(4) C(11) 3.514(6) 3_656
F(5) C(21) 3.399(6) 2_646
F(5) C(22) 3.432(5) 2_646
F(5) C(26) 3.494(5) 2_646
F(5) C(30) 3.294(6) 2_646
F(6) F(10) 3.057(5) 4_555
F(6) C(10) 3.196(5) 4_555
F(7) Cl(1) 3.365(4) 2_545
F(7) C(35) 3.385(6) 4_555
F(7) C(36) 3.503(6) 4_555
F(8) Cl(2) 3.371(4) 3_665
F(8) C(35) 3.439(7) 4_555
F(9) Cl(1) 3.587(5) 2_545
F(9) F(1) 2.810(5) 4_454
F(9) F(3) 3.424(5) 4_454
F(10) F(4) 3.366(5) 4_455
F(10) F(6) 3.057(5) 4_455
F(10) O(4) 3.483(5) .
F(11) F(4) 3.191(5) 4_455
F(11) N(4) 3.507(5) 4_455
F(11) C(20) 3.425(6) 4_455
F(11) C(21) 3.596(6) 4_455
F(12) O(4) 2.991(4) .
O(1) C(10) 3.295(7) 4_555
O(1) C(25) 3.249(6) 2_646
O(1) C(26) 3.479(6) 2_646
O(1) C(29) 3.545(6) 2_646
O(2) C(22) 3.344(6) 2_646
O(2) C(23) 3.060(5) 2_646
O(2) C(24) 3.436(5) 2_646
O(2) C(27) 3.281(6) 2_646
O(3) O(3) 2.934(4) 3_656
O(3) N(1) 3.285(4) 3_656
O(3) C(1) 3.476(5) 3_656
O(4) F(10) 3.483(5) .
O(4) F(12) 2.991(4) .
O(4) O(8) 3.570(5) .
O(4) N(4) 2.875(5) .
O(4) C(20) 3.243(6) .
O(5) C(1) 3.298(5) 3_656
O(5) C(27) 3.428(6) 4_455
O(6) C(1) 3.412(6) 3_656
O(6) C(2) 3.279(5) 3_656
O(7) F(4) 3.021(5) 4_455
O(7) C(17) 3.520(6) 3_666
O(8) O(4) 3.570(5) .
O(8) C(18) 3.529(5) .
N(1) O(3) 3.285(4) 3_656
N(4) F(11) 3.507(5) 4_555
N(4) O(4) 2.875(5) .
C(1) O(3) 3.476(5) 3_656
C(1) O(5) 3.298(5) 3_656
C(1) O(6) 3.412(6) 3_656
C(2) F(4) 3.357(5) 3_656
C(2) O(6) 3.279(5) 3_656
C(6) C(16) 3.579(7) 4_455
C(10) F(6) 3.196(5) 4_455
C(10) O(1) 3.295(7) 4_455
C(11) F(4) 3.514(6) 3_656
C(16) C(6) 3.579(7) 4_555
C(17) O(7) 3.520(6) 3_666
C(18) O(8) 3.529(5) .
C(20) F(11) 3.425(6) 4_555
C(20) O(4) 3.243(6) .
C(21) F(5) 3.399(6) 2_656
C(21) F(11) 3.596(6) 4_555
C(22) F(5) 3.432(5) 2_656
C(22) O(2) 3.344(6) 2_656
C(23) O(2) 3.060(5) 2_656
C(24) O(2) 3.436(5) 2_656
C(25) O(1) 3.249(6) 2_656
C(26) F(5) 3.494(5) 2_656
C(26) O(1) 3.479(6) 2_656
C(27) O(2) 3.281(6) 2_656
C(27) O(5) 3.428(6) 4_555
C(28) F(3) 3.354(7) 2_656
C(29) O(1) 3.545(6) 2_656
C(30) F(5) 3.294(6) 2_656
C(34) F(1) 3.491(6) 4_454
C(34) F(2) 3.590(6) 4_454
C(35) F(2) 3.249(7) 4_454
C(35) F(7) 3.385(6) 4_455
C(35) F(8) 3.439(7) 4_455
C(36) F(7) 3.503(6) 4_455
Cl(1) H(10) 2.962 2_556
Cl(1) H(21) 3.372 3_666
Cl(1) H(22) 3.277 3_666
Cl(1) H(43) 3.319 .
Cl(2) H(14) 3.547 3_666
Cl(2) H(21) 3.538 3_666
Cl(2) H(30) 3.363 3_665
Cl(2) H(32) 3.158 3_665
Cl(2) H(35) 3.105 .
S(2) H(3) 3.594 .
S(2) H(5) 3.549 3_656
S(2) H(7) 3.591 3_656
S(3) H(6) 3.331 3_656
S(3) H(8) 3.531 3_656
S(4) H(23) 3.465 3_666
F(1) H(13) 3.569 4_555
F(1) H(41) 2.752 4_556
F(1) H(42) 3.507 4_556
F(2) H(41) 3.352 4_556
F(2) H(42) 2.721 4_556
F(2) H(45) 2.897 4_556
F(3) H(32) 3.453 2_646
F(3) H(33) 2.631 2_646
F(3) H(34) 3.222 4_556
F(3) H(41) 3.340 4_556
F(3) H(45) 2.917 4_556
F(4) H(7) 2.434 3_656
F(4) H(19) 3.048 3_656
F(4) H(20) 3.115 3_656
F(4) H(39) 2.999 2_646
F(5) H(20) 3.447 3_656
F(5) H(27) 2.658 2_646
F(5) H(39) 2.472 2_646
F(6) H(15) 3.539 4_555
F(6) H(16) 2.467 4_555
F(6) H(17) 3.190 4_555
F(6) H(26) 3.089 .
F(6) H(39) 2.879 2_646
F(7) H(9) 2.862 3_656
F(7) H(10) 3.543 1_554
F(7) H(10) 3.590 3_656
F(7) H(12) 3.126 1_554
F(7) H(42) 2.755 4_555
F(7) H(43) 3.001 4_555
F(7) H(46) 3.402 2_545
F(8) H(42) 2.915 4_555
F(9) H(12) 3.529 1_554
F(9) H(13) 3.190 1_554
F(9) H(46) 3.502 2_545
F(10) H(17) 2.879 .
F(10) H(18) 3.264 .
F(10) H(24) 3.353 .
F(10) H(26) 3.040 4_455
F(10) H(28) 3.481 4_455
F(10) H(39) 3.545 3_666
F(11) H(4) 2.788 4_455
F(11) H(26) 2.893 4_455
F(11) H(28) 2.909 4_455
F(11) H(29) 3.270 4_455
F(12) H(5) 2.929 3_656
F(12) H(28) 2.986 4_455
F(12) H(29) 3.278 4_455
O(1) H(13) 3.373 4_555
O(1) H(15) 2.703 4_555
O(1) H(16) 3.019 4_555
O(1) H(36) 3.007 2_646
O(2) H(29) 3.442 2_646
O(2) H(30) 2.835 2_646
O(3) H(1) 2.464 3_656
O(3) H(5) 3.021 3_656
O(3) H(7) 3.147 3_656
O(3) H(20) 3.346 3_656
O(4) H(3) 2.170 .
O(4) H(4) 3.032 .
O(4) H(5) 3.146 3_656
O(4) H(7) 3.584 3_656
O(4) H(25) 3.291 .
O(4) H(26) 2.967 .
O(5) H(5) 3.243 3_656
O(5) H(6) 2.568 3_656
O(5) H(9) 3.246 3_656
O(5) H(29) 3.063 4_455
O(5) H(30) 3.004 4_455
O(5) H(46) 2.751 2_545
O(6) H(5) 3.214 3_656
O(6) H(6) 3.207 3_656
O(6) H(8) 2.515 3_656
O(6) H(9) 3.516 3_656
O(6) H(43) 3.350 4_555
O(7) H(19) 2.991 2_556
O(7) H(23) 2.591 3_666
O(7) H(39) 3.350 3_666
O(7) H(40) 3.220 3_666
O(8) H(24) 2.638 .
O(8) H(38) 3.440 3_666
O(8) H(40) 3.359 3_666
C(2) H(43) 3.404 2_546
C(2) H(44) 3.422 2_546
C(3) H(22) 3.599 4_455
C(3) H(43) 3.439 2_546
C(3) H(44) 3.410 2_546
C(4) H(43) 3.430 2_546
C(6) H(22) 3.362 4_455
C(7) H(22) 3.331 4_455
C(8) H(43) 3.053 2_546
C(10) H(36) 3.402 3_666
C(11) H(23) 3.523 4_455
C(11) H(26) 3.562 4_455
C(11) H(27) 3.055 4_455
C(12) H(41) 3.376 4_556
C(12) H(45) 3.473 4_556
C(13) H(7) 3.411 3_656
C(13) H(39) 2.981 2_646
C(14) H(16) 3.293 4_555
C(15) H(16) 3.055 4_555
C(16) H(16) 3.167 4_555
C(16) H(37) 2.952 3_666
C(16) H(44) 3.480 3_666
C(17) H(16) 3.535 4_555
C(17) H(19) 3.220 4_555
C(17) H(36) 3.577 3_666
C(17) H(37) 2.924 3_666
C(17) H(38) 3.304 3_666
C(18) H(25) 3.352 .
C(18) H(38) 3.306 3_666
C(20) H(18) 3.305 4_555
C(20) H(24) 3.445 .
C(21) H(2) 3.395 2_656
C(21) H(18) 3.406 4_555
C(22) H(2) 3.501 2_656
C(27) H(46) 3.594 3_665
C(28) H(33) 3.217 3_665
C(29) H(15) 3.436 3_666
C(31) H(42) 3.407 4_555
C(32) H(26) 3.480 4_455
C(32) H(28) 3.339 4_455
C(35) H(31) 3.591 4_455
C(36) H(8) 3.171 2_556
C(36) H(9) 3.520 2_556
C(37) H(8) 3.327 2_556
C(37) H(22) 3.309 3_666
C(39) H(30) 3.275 3_665
H(1) O(3) 2.464 3_656
H(1) H(20) 3.437 3_656
H(1) H(27) 3.563 2_646
H(2) C(21) 3.395 2_646
H(2) C(22) 3.501 2_646
H(2) H(27) 3.045 2_646
H(2) H(28) 3.197 2_646
H(2) H(29) 3.548 2_646
H(3) S(2) 3.594 .
H(3) O(4) 2.170 .
H(3) H(5) 3.542 3_656
H(3) H(24) 3.238 .
H(4) F(11) 2.788 4_555
H(4) O(4) 3.032 .
H(4) H(8) 3.525 3_656
H(5) S(2) 3.549 3_656
H(5) F(12) 2.929 3_656
H(5) O(3) 3.021 3_656
H(5) O(4) 3.146 3_656
H(5) O(5) 3.243 3_656
H(5) O(6) 3.214 3_656
H(5) H(3) 3.542 3_656
H(5) H(28) 3.563 2_646
H(6) S(3) 3.331 3_656
H(6) O(5) 2.568 3_656
H(6) O(6) 3.207 3_656
H(6) H(29) 3.417 2_646
H(6) H(30) 3.524 2_646
H(7) S(2) 3.591 3_656
H(7) F(4) 2.434 3_656
H(7) O(3) 3.147 3_656
H(7) O(4) 3.584 3_656
H(7) C(13) 3.411 3_656
H(7) H(44) 3.432 2_546
H(8) S(3) 3.531 3_656
H(8) O(6) 2.515 3_656
H(8) C(36) 3.171 2_546
H(8) C(37) 3.327 2_546
H(8) H(4) 3.525 3_656
H(8) H(43) 2.632 2_546
H(8) H(44) 2.947 2_546
H(9) F(7) 2.862 3_656
H(9) O(5) 3.246 3_656
H(9) O(6) 3.516 3_656
H(9) C(36) 3.520 2_546
H(9) H(43) 2.579 2_546
H(9) H(46) 3.469 4_556
H(10) Cl(1) 2.962 2_546
H(10) F(7) 3.543 1_556
H(10) F(7) 3.590 3_656
H(10) H(43) 2.884 2_546
H(11) H(45) 3.448 4_556
H(11) H(46) 3.262 4_556
H(12) F(7) 3.126 1_556
H(12) F(9) 3.529 1_556
H(12) H(42) 3.335 4_556
H(13) F(1) 3.569 4_455
H(13) F(9) 3.190 1_556
H(13) O(1) 3.373 4_455
H(13) H(21) 3.263 4_455
H(13) H(36) 3.424 3_666
H(14) Cl(2) 3.547 3_666
H(14) H(36) 3.000 3_666
H(15) F(6) 3.539 4_455
H(15) O(1) 2.703 4_455
H(15) C(29) 3.436 3_666
H(15) H(36) 2.500 3_666
H(15) H(38) 3.308 3_666
H(16) F(6) 2.467 4_455
H(16) O(1) 3.019 4_455
H(16) C(14) 3.293 4_455
H(16) C(15) 3.055 4_455
H(16) C(16) 3.167 4_455
H(16) C(17) 3.535 4_455
H(16) H(21) 3.372 4_455
H(16) H(22) 3.513 4_455
H(17) F(6) 3.190 4_455
H(17) F(10) 2.879 .
H(17) H(36) 3.596 3_666
H(17) H(38) 3.385 3_666
H(18) F(10) 3.264 .
H(18) C(20) 3.305 4_455
H(18) C(21) 3.406 4_455
H(18) H(23) 3.594 4_455
H(18) H(25) 3.260 4_455
H(18) H(26) 2.827 4_455
H(18) H(27) 2.879 4_455
H(18) H(28) 3.562 4_455
H(19) F(4) 3.048 3_656
H(19) O(7) 2.991 2_546
H(19) C(17) 3.220 4_455
H(19) H(22) 3.471 4_455
H(19) H(23) 2.785 4_455
H(19) H(25) 3.239 4_455
H(19) H(26) 3.536 4_455
H(19) H(27) 2.930 4_455
H(19) H(44) 3.534 2_546
H(20) F(4) 3.115 3_656
H(20) F(5) 3.447 3_656
H(20) O(3) 3.346 3_656
H(20) H(1) 3.437 3_656
H(20) H(27) 2.837 4_455
H(21) Cl(1) 3.372 3_666
H(21) Cl(2) 3.538 3_666
H(21) H(13) 3.263 4_555
H(21) H(16) 3.372 4_555
H(22) Cl(1) 3.277 3_666
H(22) C(3) 3.599 4_555
H(22) C(6) 3.362 4_555
H(22) C(7) 3.331 4_555
H(22) C(37) 3.309 3_666
H(22) H(16) 3.513 4_555
H(22) H(19) 3.471 4_555
H(22) H(37) 2.966 3_666
H(22) H(44) 2.727 3_666
H(23) S(4) 3.465 3_666
H(23) O(7) 2.591 3_666
H(23) C(11) 3.523 4_555
H(23) H(18) 3.594 4_555
H(23) H(19) 2.785 4_555
H(23) H(25) 3.291 .
H(23) H(37) 2.902 3_666
H(23) H(38) 3.101 3_666
H(23) H(44) 3.155 3_666
H(24) F(10) 3.353 .
H(24) O(8) 2.638 .
H(24) C(20) 3.445 .
H(24) H(3) 3.238 .
H(24) H(25) 2.817 .
H(24) H(26) 3.390 .
H(24) H(38) 3.100 3_666
H(25) O(4) 3.291 .
H(25) C(18) 3.352 .
H(25) H(18) 3.260 4_555
H(25) H(19) 3.239 4_555
H(25) H(23) 3.291 .
H(25) H(24) 2.817 .
H(26) F(6) 3.089 .
H(26) F(10) 3.040 4_555
H(26) F(11) 2.893 4_555
H(26) O(4) 2.967 .
H(26) C(11) 3.562 4_555
H(26) C(32) 3.480 4_555
H(26) H(18) 2.827 4_555
H(26) H(19) 3.536 4_555
H(26) H(24) 3.390 .
H(27) F(5) 2.658 2_656
H(27) C(11) 3.055 4_555
H(27) H(1) 3.563 2_656
H(27) H(2) 3.045 2_656
H(27) H(18) 2.879 4_555
H(27) H(19) 2.930 4_555
H(27) H(20) 2.837 4_555
H(28) F(10) 3.481 4_555
H(28) F(11) 2.909 4_555
H(28) F(12) 2.986 4_555
H(28) C(32) 3.339 4_555
H(28) H(2) 3.197 2_656
H(28) H(5) 3.563 2_656
H(28) H(18) 3.562 4_555
H(29) F(11) 3.270 4_555
H(29) F(12) 3.278 4_555
H(29) O(2) 3.442 2_656
H(29) O(5) 3.063 4_555
H(29) H(2) 3.548 2_656
H(29) H(6) 3.417 2_656
H(30) Cl(2) 3.363 3_665
H(30) O(2) 2.835 2_656
H(30) O(5) 3.004 4_555
H(30) C(39) 3.275 3_665
H(30) H(6) 3.524 2_656
H(30) H(45) 3.375 3_665
H(30) H(46) 2.693 3_665
H(31) C(35) 3.591 4_555
H(32) Cl(2) 3.158 3_665
H(32) F(3) 3.453 2_656
H(32) H(33) 3.211 3_665
H(33) F(3) 2.631 2_656
H(33) C(28) 3.217 3_665
H(33) H(32) 3.211 3_665
H(33) H(33) 2.786 3_665
H(33) H(34) 3.129 3_665
H(34) F(3) 3.222 4_454
H(34) H(33) 3.129 3_665
H(35) Cl(2) 3.105 .
H(36) O(1) 3.007 2_656
H(36) C(10) 3.402 3_666
H(36) C(17) 3.577 3_666
H(36) H(13) 3.424 3_666
H(36) H(14) 3.000 3_666
H(36) H(15) 2.500 3_666
H(36) H(17) 3.596 3_666
H(37) C(16) 2.952 3_666
H(37) C(17) 2.924 3_666
H(37) H(22) 2.966 3_666
H(37) H(23) 2.902 3_666
H(38) O(8) 3.440 3_666
H(38) C(17) 3.304 3_666
H(38) C(18) 3.306 3_666
H(38) H(15) 3.308 3_666
H(38) H(17) 3.385 3_666
H(38) H(23) 3.101 3_666
H(38) H(24) 3.100 3_666
H(39) F(4) 2.999 2_656
H(39) F(5) 2.472 2_656
H(39) F(6) 2.879 2_656
H(39) F(10) 3.545 3_666
H(39) O(7) 3.350 3_666
H(39) C(13) 2.981 2_656
H(40) O(7) 3.220 3_666
H(40) O(8) 3.359 3_666
H(41) F(1) 2.752 4_454
H(41) F(2) 3.352 4_454
H(41) F(3) 3.340 4_454
H(41) C(12) 3.376 4_454
H(41) H(46) 3.564 2_545
H(42) F(1) 3.507 4_454
H(42) F(2) 2.721 4_454
H(42) F(7) 2.755 4_455
H(42) F(8) 2.915 4_455
H(42) C(31) 3.407 4_455
H(42) H(12) 3.335 4_454
H(43) Cl(1) 3.319 .
H(43) F(7) 3.001 4_455
H(43) O(6) 3.350 4_455
H(43) C(2) 3.404 2_556
H(43) C(3) 3.439 2_556
H(43) C(4) 3.430 2_556
H(43) C(8) 3.053 2_556
H(43) H(8) 2.632 2_556
H(43) H(9) 2.579 2_556
H(43) H(10) 2.884 2_556
H(44) C(2) 3.422 2_556
H(44) C(3) 3.410 2_556
H(44) C(16) 3.480 3_666
H(44) H(7) 3.432 2_556
H(44) H(8) 2.947 2_556
H(44) H(19) 3.534 2_556
H(44) H(22) 2.727 3_666
H(44) H(23) 3.155 3_666
H(45) F(2) 2.897 4_454
H(45) F(3) 2.917 4_454
H(45) C(12) 3.473 4_454
H(45) H(11) 3.448 4_454
H(45) H(30) 3.375 3_665
H(46) F(7) 3.402 2_555
H(46) F(9) 3.502 2_555
H(46) O(5) 2.751 2_555
H(46) C(27) 3.594 3_665
H(46) H(9) 3.469 4_454
H(46) H(11) 3.262 4_454
H(46) H(30) 2.693 3_665
H(46) H(41) 3.564 2_555

loop_
_geom_hbond_atom_site_label_D
_geom_hbond_atom_site_label_H
_geom_hbond_atom_site_label_A
_geom_hbond_site_symmetry_A
_geom_hbond_distance_DA
_geom_hbond_distance_DH
_geom_hbond_distance_HA
_geom_hbond_angle_DHA
_geom_hbond_publ_flag
N(1) H(1) O(3) . 3.001(4) 0.950 2.239 136.6 no
N(1) H(1) O(3) 3_656 3.285(4) 0.950 2.464 144.6 no
N(1) H(2) O(2) . 2.921(4) 0.950 2.233 128.6 no
N(4) H(3) O(4) . 2.875(5) 0.950 2.170 130.0 no
N(4) H(3) O(8) . 3.047(5) 0.950 2.560 112.1 no
N(4) H(4) O(6) . 2.901(5) 0.950 2.217 128.1 no

loop_
_geom_torsion_atom_site_label_1
_geom_torsion_atom_site_label_2
_geom_torsion_atom_site_label_3
_geom_torsion_atom_site_label_4
_geom_torsion
N(1) Rh(1) N(2) S(1) -31.3(3)
N(1) Rh(1) N(2) C(14) 127.3(3)
N(2) Rh(1) N(1) C(1) 122.2(2)
N(1) Rh(1) N(3) S(2) 21.6(2)
N(1) Rh(1) N(3) C(19) -132.0(2)
N(3) Rh(1) N(1) C(1) -161.4(2)
N(1) Rh(1) C(3) C(2) -0.2(3)
N(1) Rh(1) C(3) C(4) 120.9(2)
N(1) Rh(1) C(3) C(7) -120.8(2)
C(3) Rh(1) N(1) C(1) -23.7(2)
N(1) Rh(1) C(4) C(3) -60.4(2)
N(1) Rh(1) C(4) C(5) -177.2(2)
N(1) Rh(1) C(4) C(8) 59.3(4)
C(4) Rh(1) N(1) C(1) 10.6(2)
N(1) Rh(1) C(5) C(4) 4.4(3)
N(1) Rh(1) C(5) C(6) -116.1(3)
N(1) Rh(1) C(5) C(9) 123.8(4)
C(5) Rh(1) N(1) C(1) 7.8(3)
N(1) Rh(1) C(6) C(5) 115.2(3)
N(1) Rh(1) C(6) C(7) -4.4(4)
N(1) Rh(1) C(6) C(10) -122.0(3)
C(6) Rh(1) N(1) C(1) -55.1(3)
N(1) Rh(1) C(7) C(3) 60.4(2)
N(1) Rh(1) C(7) C(6) 177.2(2)
N(1) Rh(1) C(7) C(11) -61.2(4)
C(7) Rh(1) N(1) C(1) -58.0(2)
N(2) Rh(1) N(3) S(2) 119.5(2)
N(2) Rh(1) N(3) C(19) -34.1(2)
N(3) Rh(1) N(2) S(1) -125.8(3)
N(3) Rh(1) N(2) C(14) 32.8(2)
N(2) Rh(1) C(3) C(2) -94.5(4)
N(2) Rh(1) C(3) C(4) 26.6(4)
N(2) Rh(1) C(3) C(7) 144.9(2)
C(3) Rh(1) N(2) S(1) 57.6(4)
C(3) Rh(1) N(2) C(14) -143.9(3)
N(2) Rh(1) C(4) C(3) -164.8(2)
N(2) Rh(1) C(4) C(5) 78.4(2)
N(2) Rh(1) C(4) C(8) -45.1(4)
C(4) Rh(1) N(2) S(1) 75.3(3)
C(4) Rh(1) N(2) C(14) -126.2(3)
N(2) Rh(1) C(5) C(4) -110.6(2)
N(2) Rh(1) C(5) C(6) 128.8(2)
N(2) Rh(1) C(5) C(9) 8.8(4)
C(5) Rh(1) N(2) S(1) 113.9(2)
C(5) Rh(1) N(2) C(14) -87.6(3)
N(2) Rh(1) C(6) C(5) -61.8(3)
N(2) Rh(1) C(6) C(7) 178.6(2)
N(2) Rh(1) C(6) C(10) 61.0(4)
C(6) Rh(1) N(2) S(1) 146.9(2)
C(6) Rh(1) N(2) C(14) -54.6(3)
N(2) Rh(1) C(7) C(3) -120.2(4)
N(2) Rh(1) C(7) C(6) -3.4(6)
N(2) Rh(1) C(7) C(11) 118.2(5)
C(7) Rh(1) N(2) S(1) 149.3(3)
C(7) Rh(1) N(2) C(14) -52.1(5)
N(3) Rh(1) C(3) C(2) 90.4(3)
N(3) Rh(1) C(3) C(4) -148.4(2)
N(3) Rh(1) C(3) C(7) -30.2(3)
C(3) Rh(1) N(3) S(2) -63.3(3)
C(3) Rh(1) N(3) C(19) 143.1(2)
N(3) Rh(1) C(4) C(3) 96.7(4)
N(3) Rh(1) C(4) C(5) -20.1(5)
N(3) Rh(1) C(4) C(8) -143.6(4)
C(4) Rh(1) N(3) S(2) -135.9(3)
C(4) Rh(1) N(3) C(19) 70.5(5)
N(3) Rh(1) C(5) C(4) 171.9(2)
N(3) Rh(1) C(5) C(6) 51.4(3)
N(3) Rh(1) C(5) C(9) -68.7(4)
C(5) Rh(1) N(3) S(2) -150.6(2)
C(5) Rh(1) N(3) C(19) 55.8(3)
N(3) Rh(1) C(6) C(5) -137.9(2)
N(3) Rh(1) C(6) C(7) 102.6(2)
N(3) Rh(1) C(6) C(10) -15.0(3)
C(6) Rh(1) N(3) S(2) -121.9(2)
C(6) Rh(1) N(3) C(19) 84.5(2)
N(3) Rh(1) C(7) C(3) 160.0(2)
N(3) Rh(1) C(7) C(6) -83.3(2)
N(3) Rh(1) C(7) C(11) 38.3(4)
C(7) Rh(1) N(3) S(2) -82.5(2)
C(7) Rh(1) N(3) C(19) 123.9(2)
C(3) Rh(1) C(4) C(5) -116.8(3)
C(3) Rh(1) C(4) C(8) 119.7(5)
C(4) Rh(1) C(3) C(2) -121.1(4)
C(4) Rh(1) C(3) C(7) 118.3(3)
C(3) Rh(1) C(5) C(4) 38.9(2)
C(3) Rh(1) C(5) C(6) -81.6(2)
C(3) Rh(1) C(5) C(9) 158.3(4)
C(5) Rh(1) C(3) C(2) -159.3(3)
C(5) Rh(1) C(3) C(4) -38.2(2)
C(5) Rh(1) C(3) C(7) 80.1(2)
C(3) Rh(1) C(6) C(5) 80.8(3)
C(3) Rh(1) C(6) C(7) -38.8(2)
C(3) Rh(1) C(6) C(10) -156.4(4)
C(6) Rh(1) C(3) C(2) 159.1(3)
C(6) Rh(1) C(3) C(4) -79.8(2)
C(6) Rh(1) C(3) C(7) 38.5(2)
C(3) Rh(1) C(7) C(6) 116.8(4)
C(3) Rh(1) C(7) C(11) -121.7(5)
C(7) Rh(1) C(3) C(2) 120.6(4)
C(7) Rh(1) C(3) C(4) -118.3(3)
C(4) Rh(1) C(5) C(6) -120.5(3)
C(4) Rh(1) C(5) C(9) 119.4(4)
C(5) Rh(1) C(4) C(3) 116.8(3)
C(5) Rh(1) C(4) C(8) -123.5(5)
C(4) Rh(1) C(6) C(5) 36.8(2)
C(4) Rh(1) C(6) C(7) -82.8(2)
C(4) Rh(1) C(6) C(10) 159.6(4)
C(6) Rh(1) C(4) C(3) 81.3(2)
C(6) Rh(1) C(4) C(5) -35.5(2)
C(6) Rh(1) C(4) C(8) -159.0(4)
C(4) Rh(1) C(7) C(3) -37.9(2)
C(4) Rh(1) C(7) C(6) 78.8(2)
C(4) Rh(1) C(7) C(11) -159.6(4)
C(7) Rh(1) C(4) C(3) 37.9(2)
C(7) Rh(1) C(4) C(5) -78.9(2)
C(7) Rh(1) C(4) C(8) 157.6(4)
C(5) Rh(1) C(6) C(7) -119.6(4)
C(5) Rh(1) C(6) C(10) 122.8(5)
C(6) Rh(1) C(5) C(4) 120.5(3)
C(6) Rh(1) C(5) C(9) -120.1(5)
C(5) Rh(1) C(7) C(3) -80.9(2)
C(5) Rh(1) C(7) C(6) 35.9(2)
C(5) Rh(1) C(7) C(11) 157.4(4)
C(7) Rh(1) C(5) C(4) 83.0(2)
C(7) Rh(1) C(5) C(6) -37.5(2)
C(7) Rh(1) C(5) C(9) -157.6(4)
C(6) Rh(1) C(7) C(3) -116.8(4)
C(6) Rh(1) C(7) C(11) 121.6(5)
C(7) Rh(1) C(6) C(5) 119.6(4)
C(7) Rh(1) C(6) C(10) -117.6(5)
N(4) Rh(2) N(5) S(3) -36.7(3)
N(4) Rh(2) N(5) C(33) 124.9(3)
N(5) Rh(2) N(4) C(20) 173.2(3)
N(4) Rh(2) N(6) S(4) 36.1(2)
N(4) Rh(2) N(6) C(38) -126.6(3)
N(6) Rh(2) N(4) C(20) -110.2(3)
N(4) Rh(2) C(22) C(21) -4.0(3)
N(4) Rh(2) C(22) C(23) 115.0(2)
N(4) Rh(2) C(22) C(26) -126.5(2)
C(22) Rh(2) N(4) C(20) 25.7(3)
N(4) Rh(2) C(23) C(22) -65.3(2)
N(4) Rh(2) C(23) C(24) 178.4(2)
N(4) Rh(2) C(23) C(27) 53.7(4)
C(23) Rh(2) N(4) C(20) 61.8(3)
N(4) Rh(2) C(24) C(23) -2.3(3)
N(4) Rh(2) C(24) C(25) -122.6(2)
N(4) Rh(2) C(24) C(28) 117.7(4)
C(24) Rh(2) N(4) C(20) 63.3(4)
N(4) Rh(2) C(25) C(24) 107.1(3)
N(4) Rh(2) C(25) C(26) -12.7(4)
N(4) Rh(2) C(25) C(29) -131.3(4)
C(25) Rh(2) N(4) C(20) 1.9(4)
N(4) Rh(2) C(26) C(22) 55.5(3)
N(4) Rh(2) C(26) C(25) 172.3(2)
N(4) Rh(2) C(26) C(30) -66.6(4)
C(26) Rh(2) N(4) C(20) -6.4(3)
N(5) Rh(2) N(6) S(4) 131.6(3)
N(5) Rh(2) N(6) C(38) -31.1(2)
N(6) Rh(2) N(5) S(3) -132.1(3)
N(6) Rh(2) N(5) C(33) 29.5(2)
N(5) Rh(2) C(22) C(21) -93.8(4)
N(5) Rh(2) C(22) C(23) 25.1(4)
N(5) Rh(2) C(22) C(26) 143.6(3)
C(22) Rh(2) N(5) S(3) 48.7(4)
C(22) Rh(2) N(5) C(33) -149.7(3)
N(5) Rh(2) C(23) C(22) -166.1(2)
N(5) Rh(2) C(23) C(24) 77.6(2)
N(5) Rh(2) C(23) C(27) -47.1(4)
C(23) Rh(2) N(5) S(3) 65.6(3)
C(23) Rh(2) N(5) C(33) -132.9(3)
N(5) Rh(2) C(24) C(23) -112.0(2)
N(5) Rh(2) C(24) C(25) 127.8(2)
N(5) Rh(2) C(24) C(28) 8.1(4)
C(24) Rh(2) N(5) S(3) 104.1(2)
C(24) Rh(2) N(5) C(33) -94.3(3)
N(5) Rh(2) C(25) C(24) -63.1(2)
N(5) Rh(2) C(25) C(26) 177.2(2)
N(5) Rh(2) C(25) C(29) 58.6(5)
C(25) Rh(2) N(5) S(3) 137.5(2)
C(25) Rh(2) N(5) C(33) -60.9(3)
N(5) Rh(2) C(26) C(22) -123.4(4)
N(5) Rh(2) C(26) C(25) -6.6(6)
N(5) Rh(2) C(26) C(30) 114.5(5)
C(26) Rh(2) N(5) S(3) 142.2(4)
C(26) Rh(2) N(5) C(33) -56.2(6)
N(6) Rh(2) C(22) C(21) 87.3(3)
N(6) Rh(2) C(22) C(23) -153.8(2)
N(6) Rh(2) C(22) C(26) -35.3(3)
C(22) Rh(2) N(6) S(4) -49.0(3)
C(22) Rh(2) N(6) C(38) 148.3(3)
N(6) Rh(2) C(23) C(22) 87.8(5)
N(6) Rh(2) C(23) C(24) -28.5(6)
N(6) Rh(2) C(23) C(27) -153.2(4)
C(23) Rh(2) N(6) S(4) -117.1(4)
C(23) Rh(2) N(6) C(38) 80.1(5)
N(6) Rh(2) C(24) C(23) 169.8(2)
N(6) Rh(2) C(24) C(25) 49.5(2)
N(6) Rh(2) C(24) C(28) -70.2(4)
C(24) Rh(2) N(6) S(4) -138.6(2)
C(24) Rh(2) N(6) C(38) 58.7(3)
N(6) Rh(2) C(25) C(24) -140.9(2)
N(6) Rh(2) C(25) C(26) 99.4(2)
N(6) Rh(2) C(25) C(29) -19.2(4)
C(25) Rh(2) N(6) S(4) -110.6(2)
C(25) Rh(2) N(6) C(38) 86.6(3)
N(6) Rh(2) C(26) C(22) 156.0(2)
N(6) Rh(2) C(26) C(25) -87.2(3)
N(6) Rh(2) C(26) C(30) 33.9(3)
C(26) Rh(2) N(6) S(4) -71.0(3)
C(26) Rh(2) N(6) C(38) 126.3(3)
C(22) Rh(2) C(23) C(24) -116.3(3)
C(22) Rh(2) C(23) C(27) 119.0(5)
C(23) Rh(2) C(22) C(21) -118.9(4)
C(23) Rh(2) C(22) C(26) 118.5(3)
C(22) Rh(2) C(24) C(23) 39.2(2)
C(22) Rh(2) C(24) C(25) -81.0(2)
C(22) Rh(2) C(24) C(28) 159.3(4)
C(24) Rh(2) C(22) C(21) -157.4(4)
C(24) Rh(2) C(22) C(23) -38.5(2)
C(24) Rh(2) C(22) C(26) 80.0(2)
C(22) Rh(2) C(25) C(24) 81.1(2)
C(22) Rh(2) C(25) C(26) -38.6(2)
C(22) Rh(2) C(25) C(29) -157.3(5)
C(25) Rh(2) C(22) C(21) 161.0(4)
C(25) Rh(2) C(22) C(23) -80.1(2)
C(25) Rh(2) C(22) C(26) 38.4(2)
C(22) Rh(2) C(26) C(25) 116.8(4)
C(22) Rh(2) C(26) C(30) -122.1(4)
C(26) Rh(2) C(22) C(21) 122.6(4)
C(26) Rh(2) C(22) C(23) -118.5(3)
C(23) Rh(2) C(24) C(25) -120.3(3)
C(23) Rh(2) C(24) C(28) 120.0(5)
C(24) Rh(2) C(23) C(22) 116.3(3)
C(24) Rh(2) C(23) C(27) -124.7(5)
C(23) Rh(2) C(25) C(24) 37.0(2)
C(23) Rh(2) C(25) C(26) -82.8(3)
C(23) Rh(2) C(25) C(29) 158.6(5)
C(25) Rh(2) C(23) C(22) 80.7(2)
C(25) Rh(2) C(23) C(24) -35.6(2)
C(25) Rh(2) C(23) C(27) -160.3(4)
C(23) Rh(2) C(26) C(22) -37.9(2)
C(23) Rh(2) C(26) C(25) 78.9(3)
C(23) Rh(2) C(26) C(30) -160.0(4)
C(26) Rh(2) C(23) C(22) 37.5(2)
C(26) Rh(2) C(23) C(24) -78.8(2)
C(26) Rh(2) C(23) C(27) 156.5(4)
C(24) Rh(2) C(25) C(26) -119.7(3)
C(24) Rh(2) C(25) C(29) 121.6(5)
C(25) Rh(2) C(24) C(23) 120.3(3)
C(25) Rh(2) C(24) C(28) -119.7(5)
C(24) Rh(2) C(26) C(22) -81.0(3)
C(24) Rh(2) C(26) C(25) 35.8(2)
C(24) Rh(2) C(26) C(30) 156.9(4)
C(26) Rh(2) C(24) C(23) 82.9(2)
C(26) Rh(2) C(24) C(25) -37.3(2)
C(26) Rh(2) C(24) C(28) -157.0(4)
C(25) Rh(2) C(26) C(22) -116.8(4)
C(25) Rh(2) C(26) C(30) 121.1(5)
C(26) Rh(2) C(25) C(24) 119.7(3)
C(26) Rh(2) C(25) C(29) -118.6(6)
O(1) S(1) N(2) Rh(1) 138.1(2)
O(1) S(1) N(2) C(14) -18.0(4)
O(1) S(1) C(12) F(1) 59.0(5)
O(1) S(1) C(12) F(2) -179.6(4)
O(1) S(1) C(12) F(3) -61.5(4)
O(2) S(1) N(2) Rh(1) 0.0(2)
O(2) S(1) N(2) C(14) -156.1(3)
O(2) S(1) C(12) F(1) -177.2(4)
O(2) S(1) C(12) F(2) -55.8(4)
O(2) S(1) C(12) F(3) 62.3(4)
N(2) S(1) C(12) F(1) -62.3(5)
N(2) S(1) C(12) F(2) 59.1(4)
N(2) S(1) C(12) F(3) 177.2(4)
C(12) S(1) N(2) Rh(1) -108.7(3)
C(12) S(1) N(2) C(14) 95.2(4)
O(3) S(2) N(3) Rh(1) 24.0(3)
O(3) S(2) N(3) C(19) 175.4(2)
O(3) S(2) C(13) F(4) 63.1(4)
O(3) S(2) C(13) F(5) -57.3(3)
O(3) S(2) C(13) F(6) -176.4(3)
O(4) S(2) N(3) Rh(1) 160.2(2)
O(4) S(2) N(3) C(19) -48.4(3)
O(4) S(2) C(13) F(4) -60.2(4)
O(4) S(2) C(13) F(5) 179.4(3)
O(4) S(2) C(13) F(6) 60.3(3)
N(3) S(2) C(13) F(4) 179.4(3)
N(3) S(2) C(13) F(5) 59.0(3)
N(3) S(2) C(13) F(6) -60.1(4)
C(13) S(2) N(3) Rh(1) -87.9(2)
C(13) S(2) N(3) C(19) 63.5(3)
O(5) S(3) N(5) Rh(2) 142.9(2)
O(5) S(3) N(5) C(33) -16.9(4)
O(5) S(3) C(31) F(7) -57.8(3)
O(5) S(3) C(31) F(8) -176.4(3)
O(5) S(3) C(31) F(9) 61.4(4)
O(6) S(3) N(5) Rh(2) 5.1(3)
O(6) S(3) N(5) C(33) -154.7(3)
O(6) S(3) C(31) F(7) 65.2(3)
O(6) S(3) C(31) F(8) -53.4(4)
O(6) S(3) C(31) F(9) -175.6(3)
N(5) S(3) C(31) F(7) -178.9(3)
N(5) S(3) C(31) F(8) 62.5(4)
N(5) S(3) C(31) F(9) -59.7(4)
C(31) S(3) N(5) Rh(2) -104.6(2)
C(31) S(3) N(5) C(33) 95.6(3)
O(7) S(4) N(6) Rh(2) 144.4(2)
O(7) S(4) N(6) C(38) -54.4(4)
O(7) S(4) C(32) F(10) -77.2(3)
O(7) S(4) C(32) F(11) 42.9(4)
O(7) S(4) C(32) F(12) 163.5(3)
O(8) S(4) N(6) Rh(2) 8.0(3)
O(8) S(4) N(6) C(38) 169.2(3)
O(8) S(4) C(32) F(10) 47.0(4)
O(8) S(4) C(32) F(11) 167.1(3)
O(8) S(4) C(32) F(12) -72.4(3)
N(6) S(4) C(32) F(10) 162.2(3)
N(6) S(4) C(32) F(11) -77.7(4)
N(6) S(4) C(32) F(12) 42.8(3)
C(32) S(4) N(6) Rh(2) -103.6(2)
C(32) S(4) N(6) C(38) 57.6(4)
Rh(1) N(1) C(1) C(2) 43.1(3)
Rh(1) N(2) C(14) C(15) 150.3(4)
Rh(1) N(2) C(14) C(19) -26.3(5)
S(1) N(2) C(14) C(15) -49.9(6)
S(1) N(2) C(14) C(19) 133.5(3)
Rh(1) N(3) C(19) C(14) 31.3(4)
Rh(1) N(3) C(19) C(18) -147.5(4)
S(2) N(3) C(19) C(14) -125.1(4)
S(2) N(3) C(19) C(18) 56.1(6)
Rh(2) N(4) C(20) C(21) -43.3(4)
Rh(2) N(5) C(33) C(34) 153.8(4)
Rh(2) N(5) C(33) C(38) -23.4(5)
S(3) N(5) C(33) C(34) -43.4(6)
S(3) N(5) C(33) C(38) 139.3(3)
Rh(2) N(6) C(38) C(33) 28.8(5)
Rh(2) N(6) C(38) C(37) -151.9(4)
S(4) N(6) C(38) C(33) -135.5(4)
S(4) N(6) C(38) C(37) 43.8(6)
N(1) C(1) C(2) C(3) -44.4(5)
C(1) C(2) C(3) Rh(1) 23.9(4)
C(1) C(2) C(3) C(4) -58.4(6)
C(1) C(2) C(3) C(7) 105.4(5)
Rh(1) C(3) C(4) C(5) 62.8(3)
Rh(1) C(3) C(4) C(8) -123.9(5)
Rh(1) C(3) C(7) C(6) -62.7(3)
Rh(1) C(3) C(7) C(11) 120.2(5)
C(2) C(3) C(4) Rh(1) 104.6(5)
C(2) C(3) C(4) C(5) 167.4(4)
C(2) C(3) C(4) C(8) -19.3(8)
C(2) C(3) C(7) Rh(1) -104.3(4)
C(2) C(3) C(7) C(6) -167.0(4)
C(2) C(3) C(7) C(11) 15.9(8)
C(4) C(3) C(7) Rh(1) 61.8(3)
C(4) C(3) C(7) C(6) -0.9(5)
C(4) C(3) C(7) C(11) -178.0(4)
C(7) C(3) C(4) Rh(1) -61.4(3)
C(7) C(3) C(4) C(5) 1.3(5)
C(7) C(3) C(4) C(8) 174.7(4)
Rh(1) C(4) C(5) C(6) 59.0(3)
Rh(1) C(4) C(5) C(9) -120.4(5)
C(3) C(4) C(5) Rh(1) -60.3(3)
C(3) C(4) C(5) C(6) -1.3(5)
C(3) C(4) C(5) C(9) 179.2(5)
C(8) C(4) C(5) Rh(1) 126.4(5)
C(8) C(4) C(5) C(6) -174.6(4)
C(8) C(4) C(5) C(9) 6.0(8)
Rh(1) C(5) C(6) C(7) 58.6(3)
Rh(1) C(5) C(6) C(10) -121.0(5)
C(4) C(5) C(6) Rh(1) -57.8(3)
C(4) C(5) C(6) C(7) 0.8(5)
C(4) C(5) C(6) C(10) -178.8(5)
C(9) C(5) C(6) Rh(1) 121.7(5)
C(9) C(5) C(6) C(7) -179.8(4)
C(9) C(5) C(6) C(10) 0.7(8)
Rh(1) C(6) C(7) C(3) 60.8(3)
Rh(1) C(6) C(7) C(11) -122.0(5)
C(5) C(6) C(7) Rh(1) -60.7(3)
C(5) C(6) C(7) C(3) 0.1(4)
C(5) C(6) C(7) C(11) 177.3(4)
C(10) C(6) C(7) Rh(1) 118.8(5)
C(10) C(6) C(7) C(3) 179.6(4)
C(10) C(6) C(7) C(11) -3.2(8)
N(2) C(14) C(15) C(16) -177.4(4)
N(2) C(14) C(19) N(3) -3.1(6)
N(2) C(14) C(19) C(18) 175.8(4)
C(15) C(14) C(19) N(3) -179.9(3)
C(15) C(14) C(19) C(18) -1.0(7)
C(19) C(14) C(15) C(16) -1.0(7)
C(14) C(15) C(16) C(17) 2.2(8)
C(15) C(16) C(17) C(18) -1.4(9)
C(16) C(17) C(18) C(19) -0.6(9)
C(17) C(18) C(19) N(3) -179.4(5)
C(17) C(18) C(19) C(14) 1.8(8)
N(4) C(20) C(21) C(22) 40.8(5)
C(20) C(21) C(22) Rh(2) -18.1(5)
C(20) C(21) C(22) C(23) -100.8(5)
C(20) C(21) C(22) C(26) 66.0(5)
Rh(2) C(22) C(23) C(24) 62.8(3)
Rh(2) C(22) C(23) C(27) -123.1(4)
Rh(2) C(22) C(26) C(25) -62.5(3)
Rh(2) C(22) C(26) C(30) 121.2(5)
C(21) C(22) C(23) Rh(2) 106.3(4)
C(21) C(22) C(23) C(24) 169.1(4)
C(21) C(22) C(23) C(27) -16.8(7)
C(21) C(22) C(26) Rh(2) -106.0(4)
C(21) C(22) C(26) C(25) -168.5(4)
C(21) C(22) C(26) C(30) 15.2(7)
C(23) C(22) C(26) Rh(2) 62.3(3)
C(23) C(22) C(26) C(25) -0.2(5)
C(23) C(22) C(26) C(30) -176.5(4)
C(26) C(22) C(23) Rh(2) -62.4(3)
C(26) C(22) C(23) C(24) 0.4(5)
C(26) C(22) C(23) C(27) 174.5(4)
Rh(2) C(23) C(24) C(25) 59.8(3)
Rh(2) C(23) C(24) C(28) -119.8(5)
C(22) C(23) C(24) Rh(2) -60.2(3)
C(22) C(23) C(24) C(25) -0.4(5)
C(22) C(23) C(24) C(28) -180.0(4)
C(27) C(23) C(24) Rh(2) 125.9(5)
C(27) C(23) C(24) C(25) -174.3(4)
C(27) C(23) C(24) C(28) 6.1(8)
Rh(2) C(24) C(25) C(26) 58.5(3)
Rh(2) C(24) C(25) C(29) -123.4(5)
C(23) C(24) C(25) Rh(2) -58.2(3)
C(23) C(24) C(25) C(26) 0.3(5)
C(23) C(24) C(25) C(29) 178.4(4)
C(28) C(24) C(25) Rh(2) 121.4(5)
C(28) C(24) C(25) C(26) 179.9(3)
C(28) C(24) C(25) C(29) -2.0(8)
Rh(2) C(25) C(26) C(22) 60.1(3)
Rh(2) C(25) C(26) C(30) -123.5(4)
C(24) C(25) C(26) Rh(2) -60.1(3)
C(24) C(25) C(26) C(22) -0.0(4)
C(24) C(25) C(26) C(30) 176.4(4)
C(29) C(25) C(26) Rh(2) 121.7(5)
C(29) C(25) C(26) C(22) -178.2(4)
C(29) C(25) C(26) C(30) -1.7(7)
N(5) C(33) C(34) C(35) -178.4(5)
N(5) C(33) C(38) N(6) -3.5(6)
N(5) C(33) C(38) C(37) 177.2(4)
C(34) C(33) C(38) N(6) 179.1(4)
C(34) C(33) C(38) C(37) -0.2(6)
C(38) C(33) C(34) C(35) -1.2(8)
C(33) C(34) C(35) C(36) 1.9(9)
C(34) C(35) C(36) C(37) -1.1(10)
C(35) C(36) C(37) C(38) -0.4(8)
C(36) C(37) C(38) N(6) -178.2(5)
C(36) C(37) C(38) C(33) 1.1(8)
